data_1501900
loop_
_publ_author_name
'Lefranc, Julien'
'Tetlow, Daniel J.'
'Donnard, Morgan'
'Minassi, Alberto'
'G\'alvez, Erik'
'Clayden, Jonathan'

_publ_contact_author
; 
    Madeleine Helliwell 
;
_publ_section_title
;
 Geometry-selective synthesis of E or Z N-vinyl ureas (N-carbamoyl
 enamines).
;
_journal_issue 2
_journal_name_full 'Organic letters'
_journal_page_first 296
_journal_page_last 299
_journal_paper_doi 10.1021/ol1027442
_journal_volume 13
_journal_year 2011
_chemical_formula_moiety 'C25 H25 Cl N2 O2'
_chemical_formula_sum 'C25 H25 Cl N2 O2'
_chemical_formula_weight 420.92
_chemical_name_systematic
; 
 ? 
;
_space_group_IT_number 14
_symmetry_cell_setting monoclinic
_symmetry_space_group_name_Hall '-P 2ybc'
_symmetry_space_group_name_H-M 'P 1 21/c 1'
_atom_sites_solution_hydrogens geom
_atom_sites_solution_primary direct
_atom_sites_solution_secondary difmap
_audit_creation_method SHELXL-97
_cell_angle_alpha 90.00
_cell_angle_beta 115.844(15)
_cell_angle_gamma 90.00
_cell_formula_units_Z 4
_cell_length_a 14.655(8)
_cell_length_b 11.644(5)
_cell_length_c 14.194(6)
_cell_measurement_reflns_used 961
_cell_measurement_temperature 100(2)
_cell_measurement_theta_max 23.39
_cell_measurement_theta_min 2.37
_cell_volume 2179.9(18)
_computing_cell_refinement 'Bruker SMART'
_computing_data_collection 'Bruker SMART'
_computing_data_reduction 'Bruker SAINT'
_computing_molecular_graphics 'Bruker SHELXTL'
_computing_publication_material 'Bruker SHELXTL'
_computing_structure_refinement 'SHELXL-97 (Sheldrick, 1997)'
_computing_structure_solution 'SHELXS-97 (Sheldrick, 1990)'
_diffrn_ambient_temperature 100(2)
_diffrn_measured_fraction_theta_full 0.998
_diffrn_measured_fraction_theta_max 0.998
_diffrn_measurement_device_type 'CCD area detector'
_diffrn_measurement_method 'phi and omega scans'
_diffrn_radiation_monochromator graphite
_diffrn_radiation_source 'fine-focus sealed tube'
_diffrn_radiation_type MoK\a
_diffrn_radiation_wavelength 0.71073
_diffrn_reflns_av_R_equivalents 0.0850
_diffrn_reflns_av_sigmaI/netI 0.0872
_diffrn_reflns_limit_h_max 17
_diffrn_reflns_limit_h_min -16
_diffrn_reflns_limit_k_max 13
_diffrn_reflns_limit_k_min -13
_diffrn_reflns_limit_l_max 13
_diffrn_reflns_limit_l_min -16
_diffrn_reflns_number 10599
_diffrn_reflns_theta_full 25.03
_diffrn_reflns_theta_max 25.03
_diffrn_reflns_theta_min 2.33
_exptl_absorpt_coefficient_mu 0.199
_exptl_absorpt_correction_type none
_exptl_crystal_colour colourless
_exptl_crystal_density_diffrn 1.283
_exptl_crystal_density_method 'not measured'
_exptl_crystal_description irregular
_exptl_crystal_F_000 888
_exptl_crystal_size_max 0.40
_exptl_crystal_size_mid 0.40
_exptl_crystal_size_min 0.30
_refine_diff_density_max 0.375
_refine_diff_density_min -0.273
_refine_diff_density_rms 0.059
_refine_ls_extinction_method none
_refine_ls_goodness_of_fit_ref 1.072
_refine_ls_hydrogen_treatment constr
_refine_ls_matrix_type full
_refine_ls_number_parameters 275
_refine_ls_number_reflns 3846
_refine_ls_number_restraints 0
_refine_ls_restrained_S_all 1.072
_refine_ls_R_factor_all 0.0845
_refine_ls_R_factor_gt 0.0582
_refine_ls_shift/su_max 0.000
_refine_ls_shift/su_mean 0.000
_refine_ls_structure_factor_coef Fsqd
_refine_ls_weighting_details 'calc w=1/[\s^2^(Fo^2^)+(0.0582P)^2^+0.1967P] where P=(Fo^2^+2Fc^2^)/3'
_refine_ls_weighting_scheme calc
_refine_ls_wR_factor_gt 0.1389
_refine_ls_wR_factor_ref 0.1479
_reflns_number_gt 2795
_reflns_number_total 3846
_reflns_threshold_expression >2sigma(I)
_cod_data_source_file ol1027442_si_005.cif
_cod_data_source_block s3429b
_cod_depositor_comments
;
The following automatic conversions were performed:

'_symmetry_cell_setting' value 'Monoclinic' changed to 'monoclinic'
according to /home/saulius/struct/CIF-dictionaries/cif_core.dic
dictionary named 'cif_core.dic' version 2.4.1 from 2010-06-29.

Automatic conversion script
Id: cif_fix_values 1715 2011-07-08 13:25:40Z adriana 
;
_cod_original_sg_symbol_Hall -P2ybc
_cod_original_sg_symbol_H-M P2(1)/c
_cod_database_code 1501900

loop_
_symmetry_equiv_pos_as_xyz
'x, y, z'
'-x, y+1/2, -z+1/2'
'-x, -y, -z'
'x, -y-1/2, z-1/2'

loop_
_atom_site_label
_atom_site_type_symbol
_atom_site_fract_x
_atom_site_fract_y
_atom_site_fract_z
_atom_site_U_iso_or_equiv
_atom_site_adp_type
_atom_site_occupancy
_atom_site_symmetry_multiplicity
_atom_site_calc_flag
_atom_site_refinement_flags
Cl1 Cl 0.36205(6) -0.31464(7) 0.25347(7) 0.0380(3) Uani 1 1 d .
O1 O 0.02460(15) 0.08889(18) -0.12424(15) 0.0279(5) Uani 1 1 d .
O2 O -0.15676(15) 0.42185(18) 0.06596(15) 0.0304(5) Uani 1 1 d .
N1 N 0.14901(17) 0.1879(2) 0.00962(18) 0.0228(6) Uani 1 1 d .
N2 N 0.18368(17) 0.0853(2) -0.11342(18) 0.0232(6) Uani 1 1 d .
C1 C 0.2472(2) 0.1691(3) 0.0956(2) 0.0217(7) Uani 1 1 d .
C2 C 0.2752(2) 0.0480(3) 0.1282(2) 0.0210(7) Uani 1 1 d .
C3 C 0.3777(2) 0.0141(3) 0.1791(2) 0.0246(7) Uani 1 1 d .
H3 H 0.4293 0.0679 0.1874 0.029 Uiso 1 1 calc R
C4 C 0.4043(2) -0.0967(3) 0.2173(2) 0.0294(8) Uani 1 1 d .
H4 H 0.4736 -0.1184 0.2529 0.035 Uiso 1 1 calc R
C5 C 0.3282(2) -0.1749(3) 0.2027(2) 0.0264(7) Uani 1 1 d .
C6 C 0.2275(2) -0.1461(3) 0.1499(2) 0.0255(7) Uani 1 1 d .
H6 H 0.1763 -0.2018 0.1386 0.031 Uiso 1 1 calc R
C7 C 0.2014(2) -0.0347(3) 0.1134(2) 0.0235(7) Uani 1 1 d .
H7 H 0.1319 -0.0143 0.0776 0.028 Uiso 1 1 calc R
C8 C 0.3048(2) 0.2577(3) 0.1484(2) 0.0233(7) Uani 1 1 d .
H8 H 0.3658 0.2394 0.2081 0.028 Uiso 1 1 calc R
C9 C 0.2838(2) 0.3824(3) 0.1238(2) 0.0286(7) Uani 1 1 d .
H9A H 0.2277 0.3911 0.0538 0.043 Uiso 1 1 calc R
H9B H 0.3445 0.4199 0.1258 0.043 Uiso 1 1 calc R
H9C H 0.2654 0.4182 0.1756 0.043 Uiso 1 1 calc R
C10 C 0.1132(2) 0.1188(3) -0.0802(2) 0.0227(7) Uani 1 1 d .
C11 C 0.2729(2) 0.1491(3) -0.0969(2) 0.0228(7) Uani 1 1 d .
C12 C 0.2717(2) 0.2681(3) -0.1045(2) 0.0243(7) Uani 1 1 d .
H12 H 0.2100 0.3086 -0.1233 0.029 Uiso 1 1 calc R
C13 C 0.3601(2) 0.3285(3) -0.0847(2) 0.0280(7) Uani 1 1 d .
H13 H 0.3581 0.4100 -0.0879 0.034 Uiso 1 1 calc R
C14 C 0.4513(2) 0.2722(3) -0.0604(2) 0.0286(7) Uani 1 1 d .
C15 C 0.4499(2) 0.1528(3) -0.0581(2) 0.0324(8) Uani 1 1 d .
H15 H 0.5104 0.1118 -0.0445 0.039 Uiso 1 1 calc R
C16 C 0.3628(2) 0.0918(3) -0.0749(2) 0.0287(7) Uani 1 1 d .
H16 H 0.3648 0.0103 -0.0712 0.034 Uiso 1 1 calc R
C17 C 0.5472(2) 0.3385(3) -0.0364(3) 0.0410(9) Uani 1 1 d .
H17A H 0.5797 0.3586 0.0380 0.061 Uiso 1 1 calc R
H17B H 0.5308 0.4088 -0.0786 0.061 Uiso 1 1 calc R
H17C H 0.5935 0.2912 -0.0532 0.061 Uiso 1 1 calc R
C18 C 0.1521(2) -0.0092(3) -0.1903(2) 0.0332(8) Uani 1 1 d .
H18A H 0.1167 -0.0680 -0.1693 0.050 Uiso 1 1 calc R
H18B H 0.2121 -0.0431 -0.1930 0.050 Uiso 1 1 calc R
H18C H 0.1066 0.0207 -0.2595 0.050 Uiso 1 1 calc R
C19 C 0.0729(2) 0.2475(3) 0.0290(2) 0.0208(7) Uani 1 1 d .
C20 C 0.0587(2) 0.2268(3) 0.1175(2) 0.0268(7) Uani 1 1 d .
H20 H 0.1010 0.1730 0.1679 0.032 Uiso 1 1 calc R
C21 C -0.0166(2) 0.2838(3) 0.1338(2) 0.0268(7) Uani 1 1 d .
H21 H -0.0248 0.2700 0.1956 0.032 Uiso 1 1 calc R
C22 C -0.0799(2) 0.3613(3) 0.0591(2) 0.0216(7) Uani 1 1 d .
C23 C -0.0659(2) 0.3823(3) -0.0299(2) 0.0234(7) Uani 1 1 d .
H23 H -0.1091 0.4349 -0.0811 0.028 Uiso 1 1 calc R
C24 C 0.0108(2) 0.3269(3) -0.0445(2) 0.0240(7) Uani 1 1 d .
H24 H 0.0210 0.3431 -0.1049 0.029 Uiso 1 1 calc R
C25 C -0.1787(2) 0.3959(3) 0.1528(2) 0.0326(8) Uani 1 1 d .
H25A H -0.1953 0.3142 0.1513 0.049 Uiso 1 1 calc R
H25B H -0.2364 0.4422 0.1479 0.049 Uiso 1 1 calc R
H25C H -0.1193 0.4135 0.2184 0.049 Uiso 1 1 calc R

loop_
_atom_site_aniso_label
_atom_site_aniso_U_11
_atom_site_aniso_U_22
_atom_site_aniso_U_33
_atom_site_aniso_U_23
_atom_site_aniso_U_13
_atom_site_aniso_U_12
Cl1 0.0483(5) 0.0223(5) 0.0481(5) 0.0089(4) 0.0254(4) 0.0062(4)
O1 0.0248(12) 0.0317(13) 0.0232(11) -0.0043(9) 0.0068(9) -0.0038(10)
O2 0.0326(12) 0.0345(14) 0.0278(12) 0.0054(10) 0.0167(10) 0.0103(10)
N1 0.0253(13) 0.0253(15) 0.0178(13) -0.0034(11) 0.0094(11) -0.0006(11)
N2 0.0282(14) 0.0216(14) 0.0210(13) -0.0037(11) 0.0119(11) 0.0005(11)
C1 0.0223(16) 0.0243(17) 0.0206(16) 0.0009(13) 0.0115(13) 0.0002(13)
C2 0.0237(16) 0.0222(17) 0.0177(15) -0.0022(12) 0.0097(13) 0.0004(13)
C3 0.0249(16) 0.0216(17) 0.0299(17) -0.0005(13) 0.0144(14) -0.0037(13)
C4 0.0256(17) 0.0286(19) 0.0333(18) 0.0006(15) 0.0122(14) 0.0056(15)
C5 0.0365(18) 0.0211(17) 0.0243(16) 0.0016(13) 0.0157(14) 0.0006(14)
C6 0.0301(18) 0.0247(18) 0.0262(17) -0.0012(13) 0.0166(14) -0.0057(14)
C7 0.0236(16) 0.0270(18) 0.0193(16) 0.0004(13) 0.0089(13) 0.0007(13)
C8 0.0236(16) 0.0244(18) 0.0209(16) 0.0003(13) 0.0086(13) -0.0001(13)
C9 0.0329(18) 0.0234(18) 0.0273(17) -0.0017(14) 0.0112(14) -0.0016(14)
C10 0.0293(17) 0.0188(17) 0.0167(15) 0.0044(12) 0.0069(13) 0.0038(13)
C11 0.0291(17) 0.0248(18) 0.0167(15) -0.0007(12) 0.0119(13) 0.0024(13)
C12 0.0277(17) 0.0261(18) 0.0227(16) 0.0014(13) 0.0142(13) 0.0047(14)
C13 0.0337(18) 0.0260(18) 0.0271(17) -0.0001(14) 0.0161(14) -0.0004(15)
C14 0.0296(18) 0.037(2) 0.0198(16) 0.0027(14) 0.0115(14) 0.0002(15)
C15 0.0283(18) 0.040(2) 0.0302(18) 0.0058(15) 0.0137(15) 0.0106(16)
C16 0.0364(19) 0.0230(18) 0.0290(18) 0.0038(14) 0.0164(15) 0.0070(15)
C17 0.0330(19) 0.052(3) 0.038(2) 0.0006(17) 0.0154(16) -0.0055(18)
C18 0.044(2) 0.0257(19) 0.0344(19) -0.0115(15) 0.0215(16) -0.0047(15)
C19 0.0212(16) 0.0230(17) 0.0172(15) -0.0028(12) 0.0072(12) -0.0009(13)
C20 0.0287(17) 0.0281(18) 0.0210(16) 0.0063(13) 0.0083(13) 0.0057(14)
C21 0.0292(17) 0.0307(19) 0.0226(16) 0.0020(14) 0.0134(14) 0.0023(14)
C22 0.0215(15) 0.0210(17) 0.0215(16) -0.0028(13) 0.0086(13) -0.0005(13)
C23 0.0258(17) 0.0203(17) 0.0219(16) 0.0029(13) 0.0083(13) 0.0006(13)
C24 0.0290(17) 0.0237(18) 0.0211(16) 0.0007(13) 0.0126(13) -0.0004(14)
C25 0.0327(18) 0.041(2) 0.0300(18) 0.0019(15) 0.0194(15) 0.0092(16)

loop_
_atom_type_symbol
_atom_type_description
_atom_type_scat_dispersion_real
_atom_type_scat_dispersion_imag
_atom_type_scat_source
C C 0.0033 0.0016 'International Tables Vol C Tables 4.2.6.8 and 6.1.1.4'
H H 0.0000 0.0000 'International Tables Vol C Tables 4.2.6.8 and 6.1.1.4'
N N 0.0061 0.0033 'International Tables Vol C Tables 4.2.6.8 and 6.1.1.4'
O O 0.0106 0.0060 'International Tables Vol C Tables 4.2.6.8 and 6.1.1.4'
Cl Cl 0.1484 0.1585 'International Tables Vol C Tables 4.2.6.8 and 6.1.1.4'

loop_
_geom_angle_atom_site_label_1
_geom_angle_atom_site_label_2
_geom_angle_atom_site_label_3
_geom_angle
C22 O2 C25 116.9(2)
C10 N1 C19 115.9(2)
C10 N1 C1 121.5(2)
C19 N1 C1 118.9(2)
C10 N2 C11 124.7(2)
C10 N2 C18 115.4(2)
C11 N2 C18 118.5(2)
C8 C1 N1 120.7(3)
C8 C1 C2 122.5(3)
N1 C1 C2 116.5(2)
C7 C2 C3 117.8(3)
C7 C2 C1 121.2(3)
C3 C2 C1 120.9(3)
C4 C3 C2 121.1(3)
C4 C3 H3 119.5
C2 C3 H3 119.5
C5 C4 C3 118.8(3)
C5 C4 H4 120.6
C3 C4 H4 120.6
C6 C5 C4 121.7(3)
C6 C5 Cl1 119.5(2)
C4 C5 Cl1 118.8(2)
C5 C6 C7 119.1(3)
C5 C6 H6 120.4
C7 C6 H6 120.4
C6 C7 C2 121.4(3)
C6 C7 H7 119.3
C2 C7 H7 119.3
C1 C8 C9 127.1(3)
C1 C8 H8 116.4
C9 C8 H8 116.4
C8 C9 H9A 109.5
C8 C9 H9B 109.5
H9A C9 H9B 109.5
C8 C9 H9C 109.5
H9A C9 H9C 109.5
H9B C9 H9C 109.5
O1 C10 N2 122.5(3)
O1 C10 N1 121.5(3)
N2 C10 N1 116.0(3)
C16 C11 C12 118.5(3)
C16 C11 N2 119.8(3)
C12 C11 N2 121.7(3)
C11 C12 C13 120.6(3)
C11 C12 H12 119.7
C13 C12 H12 119.7
C12 C13 C14 121.4(3)
C12 C13 H13 119.3
C14 C13 H13 119.3
C15 C14 C13 117.0(3)
C15 C14 C17 121.9(3)
C13 C14 C17 121.0(3)
C16 C15 C14 122.0(3)
C16 C15 H15 119.0
C14 C15 H15 119.0
C11 C16 C15 120.3(3)
C11 C16 H16 119.9
C15 C16 H16 119.9
C14 C17 H17A 109.5
C14 C17 H17B 109.5
H17A C17 H17B 109.5
C14 C17 H17C 109.5
H17A C17 H17C 109.5
H17B C17 H17C 109.5
N2 C18 H18A 109.5
N2 C18 H18B 109.5
H18A C18 H18B 109.5
N2 C18 H18C 109.5
H18A C18 H18C 109.5
H18B C18 H18C 109.5
C20 C19 C24 119.2(3)
C20 C19 N1 121.8(3)
C24 C19 N1 119.0(3)
C19 C20 C21 120.9(3)
C19 C20 H20 119.6
C21 C20 H20 119.6
C20 C21 C22 119.7(3)
C20 C21 H21 120.1
C22 C21 H21 120.1
O2 C22 C23 115.3(3)
O2 C22 C21 125.1(3)
C23 C22 C21 119.6(3)
C22 C23 C24 120.3(3)
C22 C23 H23 119.8
C24 C23 H23 119.8
C23 C24 C19 120.3(3)
C23 C24 H24 119.9
C19 C24 H24 119.9
O2 C25 H25A 109.5
O2 C25 H25B 109.5
H25A C25 H25B 109.5
O2 C25 H25C 109.5
H25A C25 H25C 109.5
H25B C25 H25C 109.5

loop_
_geom_bond_atom_site_label_1
_geom_bond_atom_site_label_2
_geom_bond_distance
Cl1 C5 1.761(3)
O1 C10 1.221(3)
O2 C22 1.368(3)
O2 C25 1.434(3)
N1 C10 1.401(4)
N1 C19 1.438(4)
N1 C1 1.442(4)
N2 C10 1.365(4)
N2 C11 1.432(4)
N2 C18 1.474(4)
C1 C8 1.337(4)
C1 C2 1.484(4)
C2 C7 1.393(4)
C2 C3 1.410(4)
C3 C4 1.387(4)
C3 H3 0.9500
C4 C5 1.383(4)
C4 H4 0.9500
C5 C6 1.375(4)
C6 C7 1.388(4)
C6 H6 0.9500
C7 H7 0.9500
C8 C9 1.494(4)
C8 H8 0.9500
C9 H9A 0.9800
C9 H9B 0.9800
C9 H9C 0.9800
C11 C16 1.385(4)
C11 C12 1.390(4)
C12 C13 1.390(4)
C12 H12 0.9500
C13 C14 1.391(4)
C13 H13 0.9500
C14 C15 1.391(5)
C14 C17 1.507(4)
C15 C16 1.387(4)
C15 H15 0.9500
C16 H16 0.9500
C17 H17A 0.9800
C17 H17B 0.9800
C17 H17C 0.9800
C18 H18A 0.9800
C18 H18B 0.9800
C18 H18C 0.9800
C19 C20 1.382(4)
C19 C24 1.395(4)
C20 C21 1.391(4)
C20 H20 0.9500
C21 C22 1.393(4)
C21 H21 0.9500
C22 C23 1.387(4)
C23 C24 1.388(4)
C23 H23 0.9500
C24 H24 0.9500
C25 H25A 0.9800
C25 H25B 0.9800
C25 H25C 0.9800

loop_
_geom_torsion_atom_site_label_1
_geom_torsion_atom_site_label_2
_geom_torsion_atom_site_label_3
_geom_torsion_atom_site_label_4
_geom_torsion
C10 N1 C1 C8 142.3(3)
C19 N1 C1 C8 -60.2(4)
C10 N1 C1 C2 -43.7(4)
C19 N1 C1 C2 113.7(3)
C8 C1 C2 C7 146.0(3)
N1 C1 C2 C7 -27.9(4)
C8 C1 C2 C3 -31.3(4)
N1 C1 C2 C3 154.8(2)
C7 C2 C3 C4 -2.7(4)
C1 C2 C3 C4 174.6(3)
C2 C3 C4 C5 1.4(4)
C3 C4 C5 C6 1.1(5)
C3 C4 C5 Cl1 -178.7(2)
C4 C5 C6 C7 -2.1(4)
Cl1 C5 C6 C7 177.7(2)
C5 C6 C7 C2 0.7(4)
C3 C2 C7 C6 1.7(4)
C1 C2 C7 C6 -175.7(3)
N1 C1 C8 C9 -5.6(5)
C2 C1 C8 C9 -179.2(3)
C11 N2 C10 O1 153.0(3)
C18 N2 C10 O1 -13.2(4)
C11 N2 C10 N1 -28.5(4)
C18 N2 C10 N1 165.3(3)
C19 N1 C10 O1 -17.2(4)
C1 N1 C10 O1 140.8(3)
C19 N1 C10 N2 164.3(2)
C1 N1 C10 N2 -37.6(4)
C10 N2 C11 C16 142.3(3)
C18 N2 C11 C16 -51.9(4)
C10 N2 C11 C12 -39.1(4)
C18 N2 C11 C12 126.7(3)
C16 C11 C12 C13 -3.5(4)
N2 C11 C12 C13 177.9(3)
C11 C12 C13 C14 2.2(4)
C12 C13 C14 C15 0.8(4)
C12 C13 C14 C17 -178.4(3)
C13 C14 C15 C16 -2.6(5)
C17 C14 C15 C16 176.7(3)
C12 C11 C16 C15 1.8(4)
N2 C11 C16 C15 -179.6(3)
C14 C15 C16 C11 1.3(5)
C10 N1 C19 C20 117.5(3)
C1 N1 C19 C20 -41.2(4)
C10 N1 C19 C24 -61.5(4)
C1 N1 C19 C24 139.9(3)
C24 C19 C20 C21 0.2(4)
N1 C19 C20 C21 -178.8(3)
C19 C20 C21 C22 1.2(5)
C25 O2 C22 C23 175.3(3)
C25 O2 C22 C21 -5.4(4)
C20 C21 C22 O2 179.6(3)
C20 C21 C22 C23 -1.1(4)
O2 C22 C23 C24 179.1(3)
C21 C22 C23 C24 -0.2(4)
C22 C23 C24 C19 1.6(4)
C20 C19 C24 C23 -1.5(4)
N1 C19 C24 C23 177.4(3)
